data_4348100
loop_
_publ_author_name
'Jentzen, Walter'
'Shelnutt, John A.'
'Scheidt, W. Robert'

_publ_section_title
;
 Metalloporphines: Dimers and Trimers.
;
_journal_issue 12
_journal_name_full 'Inorganic chemistry'
_journal_page_first 6294
_journal_page_last 6299
_journal_paper_doi 10.1021/acs.inorgchem.6b00956
_journal_volume 55
_journal_year 2016
_chemical_formula_moiety 'C20 H12 N4 Pt'
_chemical_formula_sum 'C20 H12 N4 Pt'
_chemical_formula_weight 503.43
_chemical_name_common
; 
 (Porphinato)platinum(II)  
;
_chemical_name_systematic
;
 (Porphinato)platinum(II)  
;
_space_group_crystal_system monoclinic
_space_group_IT_number 14
_space_group_name_Hall '-P 2ybc'
_space_group_name_H-M_alt 'P 1 21/c 1'
_atom_sites_solution_hydrogens geom
_audit_creation_method SHELXL-2014/7
_cell_angle_alpha 90
_cell_angle_beta 101.925(5)
_cell_angle_gamma 90
_cell_formula_units_Z 4
_cell_length_a 10.1497(8)
_cell_length_b 11.9376(8)
_cell_length_c 12.3200(8)
_cell_measurement_reflns_used 250
_cell_measurement_temperature 130(2)
_cell_measurement_theta_max 20.5
_cell_measurement_theta_min 2.40
_cell_volume 1460.51(18)
_computing_structure_refinement 'SHELXL-2014/7 (Sheldrick, 2014)'
_diffrn_ambient_temperature 130(2)
_diffrn_measured_fraction_theta_full 0.975
_diffrn_measured_fraction_theta_max 0.964
_diffrn_measurement_device_type 'Enraf-Nonius FAST area-detector'
_diffrn_measurement_method 'ellipsoid-mask fitting'
_diffrn_radiation_type MoK\a
_diffrn_radiation_wavelength 0.71073
_diffrn_reflns_av_R_equivalents 0.0895
_diffrn_reflns_av_unetI/netI 0.0536
_diffrn_reflns_Laue_measured_fraction_full 0.975
_diffrn_reflns_Laue_measured_fraction_max 0.964
_diffrn_reflns_limit_h_max 11
_diffrn_reflns_limit_h_min -13
_diffrn_reflns_limit_k_max 15
_diffrn_reflns_limit_k_min -12
_diffrn_reflns_limit_l_max 15
_diffrn_reflns_limit_l_min -8
_diffrn_reflns_number 9306
_diffrn_reflns_point_group_measured_fraction_full 0.975
_diffrn_reflns_point_group_measured_fraction_max 0.964
_diffrn_reflns_theta_full 25.242
_diffrn_reflns_theta_max 27.096
_diffrn_reflns_theta_min 2.401
_diffrn_source 'rotating anode'
_exptl_absorpt_coefficient_mu 9.617
_exptl_absorpt_correction_T_max 1.0000
_exptl_absorpt_correction_T_min 0.6368
_exptl_absorpt_correction_type refdelf
_exptl_absorpt_process_details DIFABS
_exptl_crystal_colour orange
_exptl_crystal_density_diffrn 2.289
_exptl_crystal_description plate-like
_exptl_crystal_F_000 952
_exptl_crystal_size_max 0.130
_exptl_crystal_size_mid 0.130
_exptl_crystal_size_min 0.020
_refine_diff_density_max 2.321
_refine_diff_density_min -1.592
_refine_diff_density_rms 0.329
_refine_ls_extinction_coef 0.0044(5)
_refine_ls_extinction_expression Fc^*^=kFc[1+0.001xFc^2^\l^3^/sin(2\q)]^-1/4^
_refine_ls_extinction_method 'SHELXL-2014/7 (Sheldrick 2014'
_refine_ls_goodness_of_fit_ref 1.188
_refine_ls_hydrogen_treatment constr
_refine_ls_matrix_type full
_refine_ls_number_parameters 227
_refine_ls_number_reflns 3097
_refine_ls_number_restraints 0
_refine_ls_restrained_S_all 1.188
_refine_ls_R_factor_all 0.0411
_refine_ls_R_factor_gt 0.0361
_refine_ls_shift/su_max 0.012
_refine_ls_shift/su_mean 0.002
_refine_ls_structure_factor_coef Fsqd
_refine_ls_weighting_details 'w=1/[\s^2^(Fo^2^)+(0.0486P)^2^+1.8103P] where P=(Fo^2^+2Fc^2^)/3'
_refine_ls_weighting_scheme calc
_refine_ls_wR_factor_gt 0.0830
_refine_ls_wR_factor_ref 0.0854
_reflns_Friedel_coverage 0.000
_reflns_number_gt 2849
_reflns_number_total 3097
_reflns_threshold_expression 'I > 2\s(I)'
_cod_data_source_file ic6b00956_si_002.cif
_cod_data_source_block PtP
_cod_original_sg_symbol_H-M 'P 21/c'
_cod_database_code 4348100
_shelx_shelxl_version_number 2014/7
_shelx_space_group_comment
;
The symmetry employed for this shelxl refinement is uniquely defined
by the following loop, which should always be used as a source of
symmetry information in preference to the above space-group names.
They are only intended as comments.
;
_shelx_estimated_absorpt_t_min 0.368
_shelx_estimated_absorpt_t_max 0.831

loop_
_space_group_symop_operation_xyz
'x, y, z'
'-x, y+1/2, -z+1/2'
'-x, -y, -z'
'x, -y-1/2, z-1/2'

loop_
_atom_site_label
_atom_site_type_symbol
_atom_site_fract_x
_atom_site_fract_y
_atom_site_fract_z
_atom_site_U_iso_or_equiv
_atom_site_adp_type
_atom_site_occupancy
_atom_site_site_symmetry_order
_atom_site_calc_flag
_atom_site_refinement_flags_posn
_atom_site_refinement_flags_adp
Pt Pt 0.03221(2) 0.12780(2) 0.09078(2) 0.00967(12) Uani 1 1 d . .
N(1) N 0.1723(4) 0.2298(3) 0.0522(3) 0.0120(8) Uani 1 1 d . .
N(2) N 0.1780(4) 0.0309(3) 0.1805(3) 0.0126(8) Uani 1 1 d . .
N(3) N -0.1081(4) 0.0249(3) 0.1288(3) 0.0132(8) Uani 1 1 d . .
N(4) N -0.1135(4) 0.2243(3) -0.0002(3) 0.0136(8) Uani 1 1 d . .
C(A1 C 0.1518(5) 0.3244(4) -0.0131(4) 0.0150(10) Uani 1 1 d . .
C(A2 C 0.3100(5) 0.2200(4) 0.0871(4) 0.0156(10) Uani 1 1 d . .
C(A3 C 0.3136(5) 0.0499(5) 0.1975(4) 0.0169(10) Uani 1 1 d . .
C(A4 C 0.1603(5) -0.0666(4) 0.2348(4) 0.0134(10) Uani 1 1 d . .
C(A5 C -0.0862(5) -0.0723(4) 0.1904(4) 0.0140(10) Uani 1 1 d . .
C(A6 C -0.2445(5) 0.0353(4) 0.0953(4) 0.0160(10) Uani 1 1 d . .
C(A7 C -0.2489(5) 0.2070(4) -0.0157(4) 0.0162(10) Uani 1 1 d . .
C(A8 C -0.0955(6) 0.3195(4) -0.0582(4) 0.0160(10) Uani 1 1 d . .
C(B1 C 0.2761(7) 0.3742(4) -0.0209(5) 0.0213(12) Uani 1 1 d . .
H(B1 H 0.2880 0.4395 -0.0620 0.026 Uiso 1 1 calc R U
C(B2 C 0.3758(5) 0.3108(5) 0.0417(4) 0.0178(11) Uani 1 1 d . .
H(B2 H 0.4700 0.3238 0.0531 0.021 Uiso 1 1 calc R U
C(B3 C 0.3845(5) -0.0386(4) 0.2659(4) 0.0179(11) Uani 1 1 d . .
H(B3 H 0.4792 -0.0451 0.2907 0.021 Uiso 1 1 calc R U
C(B4 C 0.2888(6) -0.1113(5) 0.2878(4) 0.0181(11) Uani 1 1 d . .
H(B4 H 0.3045 -0.1784 0.3300 0.022 Uiso 1 1 calc R U
C(B5 C -0.2127(7) -0.1228(4) 0.1958(5) 0.0204(13) Uani 1 1 d . .
H(B5 H -0.2254 -0.1902 0.2334 0.025 Uiso 1 1 calc R U
C(B6 C -0.3108(6) -0.0570(5) 0.1378(4) 0.0188(11) Uani 1 1 d . .
H(B6 H -0.4051 -0.0691 0.1270 0.023 Uiso 1 1 calc R U
C(B7 C -0.3183(6) 0.2934(5) -0.0862(4) 0.0200(11) Uani 1 1 d . .
H(B7 H -0.4131 0.3000 -0.1107 0.024 Uiso 1 1 calc R U
C(B8 C -0.2247(6) 0.3638(4) -0.1113(5) 0.0200(12) Uani 1 1 d . .
H(B8 H -0.2410 0.4296 -0.1554 0.024 Uiso 1 1 calc R U
C(M1 C 0.3763(6) 0.1373(4) 0.1561(5) 0.0162(11) Uani 1 1 d . .
H(M1 H 0.4717 0.1412 0.1762 0.019 Uiso 1 1 calc R U
C(M2 C 0.0372(7) -0.1145(4) 0.2387(4) 0.0175(11) Uani 1 1 d . .
H(M2 H 0.0385 -0.1827 0.2786 0.021 Uiso 1 1 calc R U
C(M3 C -0.3114(6) 0.1199(4) 0.0284(5) 0.0159(11) Uani 1 1 d . .
H(M3 H -0.4071 0.1179 0.0117 0.019 Uiso 1 1 calc R U
C(M4 C 0.0273(7) 0.3657(4) -0.0642(5) 0.0182(11) Uani 1 1 d . .
H(M4 H 0.0262 0.4318 -0.1074 0.022 Uiso 1 1 calc R U

loop_
_atom_site_aniso_label
_atom_site_aniso_U_11
_atom_site_aniso_U_22
_atom_site_aniso_U_33
_atom_site_aniso_U_23
_atom_site_aniso_U_13
_atom_site_aniso_U_12
Pt 0.01046(15) 0.00966(15) 0.00901(15) -0.00038(6) 0.00232(8) -0.00021(6)
N(1) 0.011(2) 0.012(2) 0.0132(19) -0.0003(15) 0.0038(15) 0.0000(15)
N(2) 0.013(2) 0.012(2) 0.0116(18) -0.0027(15) 0.0018(15) -0.0002(15)
N(3) 0.012(2) 0.016(2) 0.0114(18) -0.0016(15) 0.0022(15) -0.0009(16)
N(4) 0.016(2) 0.011(2) 0.0131(19) -0.0013(15) 0.0032(16) 0.0009(16)
C(A1 0.020(3) 0.011(2) 0.015(2) -0.0008(18) 0.0060(19) -0.0041(19)
C(A2 0.016(3) 0.019(3) 0.013(2) -0.0011(18) 0.0046(19) -0.0013(19)
C(A3 0.014(3) 0.025(3) 0.012(2) -0.0033(19) 0.0034(19) 0.004(2)
C(A4 0.016(3) 0.015(2) 0.008(2) -0.0007(17) -0.0002(18) 0.0030(19)
C(A5 0.020(3) 0.014(2) 0.010(2) -0.0035(17) 0.0073(19) -0.0010(19)
C(A6 0.015(3) 0.019(3) 0.014(2) -0.0055(19) 0.0035(19) -0.004(2)
C(A7 0.016(3) 0.022(3) 0.010(2) -0.0045(18) 0.0026(18) 0.003(2)
C(A8 0.024(3) 0.011(2) 0.010(2) 0.0009(17) -0.0019(19) 0.005(2)
C(B1 0.032(3) 0.013(3) 0.022(3) -0.0011(19) 0.014(2) -0.006(2)
C(B2 0.015(3) 0.022(3) 0.018(2) -0.0037(19) 0.006(2) -0.006(2)
C(B3 0.018(3) 0.021(3) 0.014(2) 0.0015(19) 0.003(2) 0.010(2)
C(B4 0.022(3) 0.020(3) 0.013(2) 0.0022(19) 0.003(2) 0.008(2)
C(B5 0.030(3) 0.021(3) 0.012(2) -0.0018(18) 0.009(2) -0.010(2)
C(B6 0.017(3) 0.026(3) 0.016(2) -0.007(2) 0.009(2) -0.009(2)
C(B7 0.021(3) 0.027(3) 0.013(2) -0.0001(19) 0.004(2) 0.007(2)
C(B8 0.022(3) 0.022(3) 0.015(2) 0.0045(19) 0.002(2) 0.006(2)
C(M1 0.011(3) 0.023(3) 0.017(2) -0.0042(18) 0.006(2) -0.0012(18)
C(M2 0.028(3) 0.011(2) 0.013(2) 0.0018(18) 0.005(2) 0.000(2)
C(M3 0.010(3) 0.021(3) 0.016(3) -0.0035(18) 0.002(2) 0.0000(19)
C(M4 0.027(3) 0.012(3) 0.016(2) 0.0032(17) 0.006(2) -0.0009(19)

loop_
_atom_type_symbol
_atom_type_description
_atom_type_scat_dispersion_real
_atom_type_scat_dispersion_imag
_atom_type_scat_source
Pt Pt -1.7033 8.3905 'International Tables Vol C Tables 4.2.6.8 and 6.1.1.4'
N N 0.0061 0.0033 'International Tables Vol C Tables 4.2.6.8 and 6.1.1.4'
C C 0.0033 0.0016 'International Tables Vol C Tables 4.2.6.8 and 6.1.1.4'
H H 0.0000 0.0000 'International Tables Vol C Tables 4.2.6.8 and 6.1.1.4'

loop_
_geom_angle_atom_site_label_1
_geom_angle_atom_site_label_2
_geom_angle_atom_site_label_3
_geom_angle
N(1) Pt N(3) 179.69(16)
N(1) Pt N(2) 90.14(17)
N(3) Pt N(2) 89.80(17)
N(1) Pt N(4) 89.76(17)
N(3) Pt N(4) 90.30(17)
N(2) Pt N(4) 179.53(15)
C(A2 N(1) C(A1 105.8(4)
C(A2 N(1) Pt 126.7(3)
C(A1 N(1) Pt 127.4(3)
C(A4 N(2) C(A3 107.1(4)
C(A4 N(2) Pt 126.7(3)
C(A3 N(2) Pt 126.1(3)
C(A6 N(3) C(A5 106.3(4)
C(A6 N(3) Pt 126.6(3)
C(A5 N(3) Pt 127.0(3)
C(A7 N(4) C(A8 107.0(4)
C(A7 N(4) Pt 126.3(3)
C(A8 N(4) Pt 126.8(4)
C(M4 C(A1 N(1) 125.0(5)
C(M4 C(A1 C(B1 124.2(5)
N(1) C(A1 C(B1 110.8(5)
N(1) C(A2 C(M1 125.8(5)
N(1) C(A2 C(B2 109.6(4)
C(M1 C(A2 C(B2 124.6(5)
N(2) C(A3 C(M1 126.7(5)
N(2) C(A3 C(B3 109.4(5)
C(M1 C(A3 C(B3 123.9(5)
N(2) C(A4 C(M2 125.2(5)
N(2) C(A4 C(B4 109.8(5)
C(M2 C(A4 C(B4 125.0(5)
C(M2 C(A5 N(3) 125.4(5)
C(M2 C(A5 C(B5 125.0(5)
N(3) C(A5 C(B5 109.6(5)
N(3) C(A6 C(M3 125.9(5)
N(3) C(A6 C(B6 109.9(5)
C(M3 C(A6 C(B6 124.2(5)
N(4) C(A7 C(M3 126.1(5)
N(4) C(A7 C(B7 109.3(5)
C(M3 C(A7 C(B7 124.7(5)
C(M4 C(A8 N(4) 125.3(5)
C(M4 C(A8 C(B8 125.3(5)
N(4) C(A8 C(B8 109.4(5)
C(B2 C(B1 C(A1 107.1(5)
C(B2 C(B1 H(B1 126.4
C(A1 C(B1 H(B1 126.4
C(B1 C(B2 C(A2 106.6(5)
C(B1 C(B2 H(B2 126.7
C(A2 C(B2 H(B2 126.7
C(B4 C(B3 C(A3 106.8(5)
C(B4 C(B3 H(B3 126.6
C(A3 C(B3 H(B3 126.6
C(B3 C(B4 C(A4 106.8(5)
C(B3 C(B4 H(B4 126.6
C(A4 C(B4 H(B4 126.6
C(B6 C(B5 C(A5 107.5(5)
C(B6 C(B5 H(B5 126.3
C(A5 C(B5 H(B5 126.3
C(B5 C(B6 C(A6 106.7(5)
C(B5 C(B6 H(B6 126.6
C(A6 C(B6 H(B6 126.6
C(B8 C(B7 C(A7 107.7(5)
C(B8 C(B7 H(B7 126.1
C(A7 C(B7 H(B7 126.1
C(B7 C(B8 C(A8 106.6(5)
C(B7 C(B8 H(B8 126.7
C(A8 C(B8 H(B8 126.7
C(A3 C(M1 C(A2 124.5(5)
C(A3 C(M1 H(M1 117.8
C(A2 C(M1 H(M1 117.8
C(A5 C(M2 C(A4 125.8(5)
C(A5 C(M2 H(M2 117.1
C(A4 C(M2 H(M2 117.1
C(A7 C(M3 C(A6 124.8(5)
C(A7 C(M3 H(M3 117.6
C(A6 C(M3 H(M3 117.6
C(A1 C(M4 C(A8 125.7(5)
C(A1 C(M4 H(M4 117.1
C(A8 C(M4 H(M4 117.1

loop_
_geom_bond_atom_site_label_1
_geom_bond_atom_site_label_2
_geom_bond_distance
Pt N(1) 2.003(4)
Pt N(3) 2.009(4)
Pt N(2) 2.018(4)
Pt N(4) 2.022(4)
N(1) C(A2 1.380(7)
N(1) C(A1 1.376(6)
N(2) C(A4 1.373(6)
N(2) C(A3 1.367(7)
N(3) C(A6 1.366(7)
N(3) C(A5 1.378(7)
N(4) C(A7 1.363(7)
N(4) C(A8 1.374(7)
C(A1 C(M4 1.381(8)
C(A1 C(B1 1.417(8)
C(A2 C(M1 1.383(8)
C(A2 C(B2 1.445(7)
C(A3 C(M1 1.375(8)
C(A3 C(B3 1.447(7)
C(A4 C(M2 1.384(8)
C(A4 C(B4 1.436(7)
C(A5 C(M2 1.367(8)
C(A5 C(B5 1.432(8)
C(A6 C(M3 1.389(8)
C(A6 C(B6 1.444(7)
C(A7 C(M3 1.386(8)
C(A7 C(B7 1.436(7)
C(A8 C(M4 1.379(8)
C(A8 C(B8 1.440(8)
C(B1 C(B2 1.367(9)
C(B1 H(B1 0.9500
C(B2 H(B2 0.9500
C(B3 C(B4 1.371(8)
C(B3 H(B3 0.9500
C(B4 H(B4 0.9500
C(B5 C(B6 1.351(9)
C(B5 H(B5 0.9500
C(B6 H(B6 0.9500
C(B7 C(B8 1.351(8)
C(B7 H(B7 0.9500
C(B8 H(B8 0.9500
C(M1 H(M1 0.9500
C(M2 H(M2 0.9500
C(M3 H(M3 0.9500
C(M4 H(M4 0.9500
